data_7001618
loop_
_publ_author_name
'Zhao, Dan'
'Zhang, Hao'
'Xie, Zhi'
'Zhang, Wei-Long'
'Yang, Song-Ling'
'Cheng, Wen-Dan'

_publ_section_title
;
 Syntheses, crystal and electronic structures of compounds AM(PO4)2 (A
 = Sr, M = Ti, Sn; A = Ba, M = Sn)
;
_journal_issue 27
_journal_name_full 'Dalton Transactions'
_journal_page_first 5310
_journal_page_last 5318
_journal_paper_doi 10.1039/b822336j
_journal_year 2009
_chemical_formula_sum 'O8 P2 Sr Ti'
_chemical_formula_weight 325.46
_chemical_name_common 'Strontium Titanium Phosphate'
_chemical_name_systematic
;
Strontium Titanium Phosphate
;
_space_group_IT_number 15
_symmetry_cell_setting monoclinic
_symmetry_space_group_name_Hall '-C 2yc'
_symmetry_space_group_name_H-M 'C 1 2/c 1'
_atom_sites_solution_hydrogens none
_atom_sites_solution_primary direct
_atom_sites_solution_secondary difmap
_audit_creation_method SHELXL-97
_cell_angle_alpha 90.00
_cell_angle_beta 116.40(2)
_cell_angle_gamma 90.00
_cell_formula_units_Z 4
_cell_length_a 16.4617(4)
_cell_length_b 5.1720(3)
_cell_length_c 8.1187(2)
_cell_measurement_reflns_used 902
_cell_measurement_temperature 293(2)
_cell_measurement_theta_max 27.4835
_cell_measurement_theta_min 2.7636
_cell_volume 619.14(12)
_computing_cell_refinement 'CrystalClear (Rigaku Corp., 2000)'
_computing_data_collection 'CrystalClear (Rigaku Corp., 2000)'
_computing_data_reduction 'CrystalClear (Rigaku Corp., 2000)'
_computing_molecular_graphics 'Bruker SHELXTL'
_computing_publication_material 'Bruker SHELXTL'
_computing_structure_refinement 'SHELXL-97 (Sheldrick, 1997)'
_computing_structure_solution 'SHELXS-97 (Sheldrick, 1990)'
_diffrn_ambient_temperature 293(2)
_diffrn_detector_area_resol_mean 14.6306
_diffrn_measured_fraction_theta_full 0.983
_diffrn_measured_fraction_theta_max 0.983
_diffrn_measurement_device_type 'Mercury70 (2x2 bin mode)'
_diffrn_measurement_method CCD_Profile_fitting
_diffrn_radiation_monochromator graphite
_diffrn_radiation_source 'fine-focus sealed tube'
_diffrn_radiation_type MoK\a
_diffrn_radiation_wavelength 0.71073
_diffrn_reflns_av_R_equivalents 0.0295
_diffrn_reflns_av_sigmaI/netI 0.0268
_diffrn_reflns_limit_h_max 21
_diffrn_reflns_limit_h_min -21
_diffrn_reflns_limit_k_max 4
_diffrn_reflns_limit_k_min -6
_diffrn_reflns_limit_l_max 10
_diffrn_reflns_limit_l_min -10
_diffrn_reflns_number 2192
_diffrn_reflns_theta_full 27.48
_diffrn_reflns_theta_max 27.48
_diffrn_reflns_theta_min 2.76
_diffrn_standards_decay_% 0
_diffrn_standards_interval_count 0
_diffrn_standards_interval_time .
_diffrn_standards_number 0
_exptl_absorpt_coefficient_mu 10.427
_exptl_absorpt_correction_T_max 1.0000
_exptl_absorpt_correction_T_min 0.6345
_exptl_absorpt_correction_type multi-scan
_exptl_absorpt_process_details 'SADABS (Sheldrick, 1996)'
_exptl_crystal_colour White
_exptl_crystal_density_diffrn 3.492
_exptl_crystal_density_method 'not measured'
_exptl_crystal_description Prism
_exptl_crystal_F_000 616
_exptl_crystal_size_max 0.18
_exptl_crystal_size_mid 0.15
_exptl_crystal_size_min 0.10
_refine_diff_density_max 0.799
_refine_diff_density_min -0.926
_refine_diff_density_rms 0.151
_refine_ls_extinction_coef 0.042(2)
_refine_ls_extinction_expression Fc^*^=kFc[1+0.001xFc^2^\l^3^/sin(2\q)]^-1/4^
_refine_ls_extinction_method SHELXL
_refine_ls_goodness_of_fit_ref 1.014
_refine_ls_hydrogen_treatment none
_refine_ls_matrix_type full
_refine_ls_number_parameters 58
_refine_ls_number_reflns 703
_refine_ls_number_restraints 0
_refine_ls_restrained_S_all 1.014
_refine_ls_R_factor_all 0.0221
_refine_ls_R_factor_gt 0.0215
_refine_ls_shift/su_max 0.000
_refine_ls_shift/su_mean 0.000
_refine_ls_structure_factor_coef Fsqd
_refine_ls_weighting_details 'calc w=1/[\s^2^(Fo^2^)+(0.0487P)^2^+0.0640P] where P=(Fo^2^+2Fc^2^)/3'
_refine_ls_weighting_scheme calc
_refine_ls_wR_factor_gt 0.0602
_refine_ls_wR_factor_ref 0.0606
_reflns_number_gt 683
_reflns_number_total 703
_reflns_threshold_expression >2sigma(I)
_cod_data_source_file b822336j.txt
_cod_data_source_block SrTiP2O8
_cod_depositor_comments
;
The following automatic conversions were performed:
'_exptl_absorpt_correction_type' value 'Multi-scan' changed to
'multi-scan' according to
'/home/saulius/struct/CIF-dictionaries/cif_core.dic' dictionary named
'cif_core.dic' version 2.4.1 from 2010-06-29.

Automatic conversion script
Id: cif_fix_enum 1527 2010-12-29 10:47:43Z saulius 
;
_cod_original_cell_volume 619.13(14)
_cod_original_sg_symbol_H-M 'C 2/c'
_cod_database_code 7001618

loop_
_symmetry_equiv_pos_as_xyz
'x, y, z'
'-x, y, -z+1/2'
'x+1/2, y+1/2, z'
'-x+1/2, y+1/2, -z+1/2'
'-x, -y, -z'
'x, -y, z-1/2'
'-x+1/2, -y+1/2, -z'
'x+1/2, -y+1/2, z-1/2'

loop_
_atom_site_label
_atom_site_type_symbol
_atom_site_fract_x
_atom_site_fract_y
_atom_site_fract_z
_atom_site_U_iso_or_equiv
_atom_site_adp_type
_atom_site_occupancy
_atom_site_symmetry_multiplicity
_atom_site_calc_flag
_atom_site_refinement_flags
_atom_site_disorder_assembly
_atom_site_disorder_group
Sr1 Sr 0.0000 0.19462(7) 0.7500 0.00904(17) Uani 1 2 d S . .
Ti1 Ti 0.2500 0.2500 1.0000 0.00449(19) Uani 1 2 d S . .
P1 P 0.14208(4) 0.73878(13) 0.75611(9) 0.00474(19) Uani 1 1 d . . .
O1 O 0.16408(11) 0.9629(3) 0.8966(2) 0.0076(4) Uani 1 1 d . . .
O2 O 0.14674(11) 0.4797(3) 0.8561(2) 0.0075(4) Uani 1 1 d . . .
O3 O 0.21688(13) 0.7329(4) 0.6923(3) 0.0080(4) Uani 1 1 d . . .
O4 O 0.04818(13) 0.7784(4) 0.6036(3) 0.0115(4) Uani 1 1 d . . .

loop_
_atom_site_aniso_label
_atom_site_aniso_U_11
_atom_site_aniso_U_22
_atom_site_aniso_U_33
_atom_site_aniso_U_23
_atom_site_aniso_U_13
_atom_site_aniso_U_12
Sr1 0.0077(2) 0.0080(2) 0.0104(2) 0.000 0.00314(15) 0.000
Ti1 0.0066(3) 0.0017(3) 0.0065(3) -0.0001(2) 0.0041(3) 0.0000(2)
P1 0.0075(3) 0.0009(3) 0.0064(3) 0.0001(2) 0.0037(3) 0.0001(2)
O1 0.0107(8) 0.0019(8) 0.0119(9) -0.0017(7) 0.0066(7) -0.0013(6)
O2 0.0094(7) 0.0025(8) 0.0115(9) 0.0029(7) 0.0055(7) 0.0009(6)
O3 0.0127(9) 0.0037(8) 0.0108(10) 0.0003(7) 0.0081(8) 0.0002(7)
O4 0.0105(9) 0.0111(10) 0.0103(9) 0.0006(7) 0.0023(8) 0.0025(7)

loop_
_atom_type_symbol
_atom_type_description
_atom_type_scat_dispersion_real
_atom_type_scat_dispersion_imag
_atom_type_scat_source
O O 0.0106 0.0060 'International Tables Vol C Tables 4.2.6.8 and 6.1.1.4'
P P 0.1023 0.0942 'International Tables Vol C Tables 4.2.6.8 and 6.1.1.4'
Ti Ti 0.2776 0.4457 'International Tables Vol C Tables 4.2.6.8 and 6.1.1.4'
Sr Sr -1.5307 3.2498 'International Tables Vol C Tables 4.2.6.8 and 6.1.1.4'

loop_
_geom_angle_atom_site_label_1
_geom_angle_atom_site_label_2
_geom_angle_atom_site_label_3
_geom_angle
_geom_angle_site_symmetry_1
_geom_angle_site_symmetry_3
_geom_angle_publ_flag
O4 Sr1 O4 173.90(9) 5_566 6_566 ?
O4 Sr1 O2 96.63(6) 5_566 . ?
O4 Sr1 O2 79.91(6) 6_566 . ?
O4 Sr1 O2 79.91(6) 5_566 2_556 ?
O4 Sr1 O2 96.63(6) 6_566 2_556 ?
O2 Sr1 O2 111.71(8) . 2_556 ?
O4 Sr1 O1 77.55(6) 5_566 2_546 ?
O4 Sr1 O1 105.23(6) 6_566 2_546 ?
O2 Sr1 O1 170.93(5) . 2_546 ?
O2 Sr1 O1 60.71(5) 2_556 2_546 ?
O4 Sr1 O1 105.23(6) 5_566 1_545 ?
O4 Sr1 O1 77.55(6) 6_566 1_545 ?
O2 Sr1 O1 60.71(5) . 1_545 ?
O2 Sr1 O1 170.93(5) 2_556 1_545 ?
O1 Sr1 O1 127.30(7) 2_546 1_545 ?
O4 Sr1 O4 64.64(7) 5_566 1_545 ?
O4 Sr1 O4 120.79(5) 6_566 1_545 ?
O2 Sr1 O4 100.47(6) . 1_545 ?
O2 Sr1 O4 134.42(6) 2_556 1_545 ?
O1 Sr1 O4 83.45(6) 2_546 1_545 ?
O1 Sr1 O4 54.34(6) 1_545 1_545 ?
O4 Sr1 O4 120.79(5) 5_566 2_546 ?
O4 Sr1 O4 64.64(7) 6_566 2_546 ?
O2 Sr1 O4 134.42(6) . 2_546 ?
O2 Sr1 O4 100.47(6) 2_556 2_546 ?
O1 Sr1 O4 54.34(6) 2_546 2_546 ?
O1 Sr1 O4 83.45(6) 1_545 2_546 ?
O4 Sr1 O4 76.49(9) 1_545 2_546 ?
O4 Sr1 P1 98.86(5) 5_566 2_546 ?
O4 Sr1 P1 85.52(5) 6_566 2_546 ?
O2 Sr1 P1 161.18(4) . 2_546 ?
O2 Sr1 P1 81.61(4) 2_556 2_546 ?
O1 Sr1 P1 27.68(4) 2_546 2_546 ?
O1 Sr1 P1 104.63(4) 1_545 2_546 ?
O4 Sr1 P1 76.85(5) 1_545 2_546 ?
O4 Sr1 P1 26.78(4) 2_546 2_546 ?
O4 Sr1 P1 85.52(5) 5_566 1_545 ?
O4 Sr1 P1 98.86(5) 6_566 1_545 ?
O2 Sr1 P1 81.61(4) . 1_545 ?
O2 Sr1 P1 161.18(4) 2_556 1_545 ?
O1 Sr1 P1 104.63(4) 2_546 1_545 ?
O1 Sr1 P1 27.68(4) 1_545 1_545 ?
O4 Sr1 P1 26.78(4) 1_545 1_545 ?
O4 Sr1 P1 76.85(4) 2_546 1_545 ?
P1 Sr1 P1 89.01(2) 2_546 1_545 ?
O4 Sr1 P1 81.58(5) 5_566 . ?
O4 Sr1 P1 93.68(5) 6_566 . ?
O2 Sr1 P1 21.77(4) . . ?
O2 Sr1 P1 93.55(4) 2_556 . ?
O1 Sr1 P1 149.16(4) 2_546 . ?
O1 Sr1 P1 80.02(4) 1_545 . ?
O4 Sr1 P1 107.74(4) 1_545 . ?
O4 Sr1 P1 155.22(4) 2_546 . ?
P1 Sr1 P1 174.961(17) 2_546 . ?
P1 Sr1 P1 96.029(15) 1_545 . ?
O4 Sr1 P1 93.68(5) 5_566 2_556 ?
O4 Sr1 P1 81.58(5) 6_566 2_556 ?
O2 Sr1 P1 93.55(4) . 2_556 ?
O2 Sr1 P1 21.77(4) 2_556 2_556 ?
O1 Sr1 P1 80.02(4) 2_546 2_556 ?
O1 Sr1 P1 149.16(4) 1_545 2_556 ?
O4 Sr1 P1 155.22(4) 1_545 2_556 ?
O4 Sr1 P1 107.74(4) 2_546 2_556 ?
P1 Sr1 P1 96.029(15) 2_546 2_556 ?
P1 Sr1 P1 174.961(17) 1_545 2_556 ?
P1 Sr1 P1 78.93(2) . 2_556 ?
O3 Ti1 O3 180.000(1) 4_546 6_566 ?
O3 Ti1 O1 88.31(8) 4_546 7_567 ?
O3 Ti1 O1 91.69(8) 6_566 7_567 ?
O3 Ti1 O1 91.69(8) 4_546 1_545 ?
O3 Ti1 O1 88.31(8) 6_566 1_545 ?
O1 Ti1 O1 180.0 7_567 1_545 ?
O3 Ti1 O2 91.61(8) 4_546 . ?
O3 Ti1 O2 88.39(8) 6_566 . ?
O1 Ti1 O2 93.73(7) 7_567 . ?
O1 Ti1 O2 86.27(7) 1_545 . ?
O3 Ti1 O2 88.39(8) 4_546 7_557 ?
O3 Ti1 O2 91.61(8) 6_566 7_557 ?
O1 Ti1 O2 86.27(7) 7_567 7_557 ?
O1 Ti1 O2 93.73(7) 1_545 7_557 ?
O2 Ti1 O2 180.000(1) . 7_557 ?
O3 Ti1 Sr1 78.22(6) 4_546 7_557 ?
O3 Ti1 Sr1 101.78(6) 6_566 7_557 ?
O1 Ti1 Sr1 45.03(5) 7_567 7_557 ?
O1 Ti1 Sr1 134.97(5) 1_545 7_557 ?
O2 Ti1 Sr1 137.08(5) . 7_557 ?
O2 Ti1 Sr1 42.92(5) 7_557 7_557 ?
O3 Ti1 Sr1 101.78(6) 4_546 . ?
O3 Ti1 Sr1 78.22(6) 6_566 . ?
O1 Ti1 Sr1 134.97(5) 7_567 . ?
O1 Ti1 Sr1 45.03(5) 1_545 . ?
O2 Ti1 Sr1 42.92(5) . . ?
O2 Ti1 Sr1 137.08(5) 7_557 . ?
Sr1 Ti1 Sr1 180.0 7_557 . ?
O4 P1 O3 114.23(11) . . ?
O4 P1 O2 110.00(11) . . ?
O3 P1 O2 107.41(10) . . ?
O4 P1 O1 108.76(11) . . ?
O3 P1 O1 107.63(10) . . ?
O2 P1 O1 108.65(10) . . ?
O4 P1 Sr1 55.19(8) . 1_565 ?
O3 P1 Sr1 132.68(7) . 1_565 ?
O2 P1 Sr1 119.62(7) . 1_565 ?
O1 P1 Sr1 53.89(7) . 1_565 ?
O4 P1 Sr1 71.08(8) . . ?
O3 P1 Sr1 125.92(7) . . ?
O2 P1 Sr1 38.94(6) . . ?
O1 P1 Sr1 121.69(7) . . ?
Sr1 P1 Sr1 96.029(15) 1_565 . ?
O4 P1 Sr1 33.86(8) . 5_566 ?
O3 P1 Sr1 80.46(8) . 5_566 ?
O2 P1 Sr1 121.13(7) . 5_566 ?
O1 P1 Sr1 124.57(7) . 5_566 ?
Sr1 P1 Sr1 79.909(19) 1_565 5_566 ?
Sr1 P1 Sr1 88.40(2) . 5_566 ?
P1 O1 Ti1 140.12(10) . 1_565 ?
P1 O1 Sr1 98.44(8) . 1_565 ?
Ti1 O1 Sr1 104.02(7) 1_565 1_565 ?
P1 O2 Ti1 131.21(10) . . ?
P1 O2 Sr1 119.29(9) . . ?
Ti1 O2 Sr1 106.28(7) . . ?
P1 O3 Ti1 148.92(13) . 4_556 ?
P1 O4 Sr1 127.49(11) . 5_566 ?
P1 O4 Sr1 98.04(10) . 1_565 ?
Sr1 O4 Sr1 115.36(7) 5_566 1_565 ?

loop_
_geom_bond_atom_site_label_1
_geom_bond_atom_site_label_2
_geom_bond_distance
_geom_bond_site_symmetry_2
_geom_bond_publ_flag
Sr1 O4 2.620(2) 5_566 ?
Sr1 O4 2.620(2) 6_566 ?
Sr1 O2 2.6270(17) . ?
Sr1 O2 2.6270(17) 2_556 ?
Sr1 O1 2.6998(17) 2_546 ?
Sr1 O1 2.6998(17) 1_545 ?
Sr1 O4 2.741(2) 1_545 ?
Sr1 O4 2.741(2) 2_546 ?
Sr1 P1 3.3057(7) 2_546 ?
Sr1 P1 3.3057(7) 1_545 ?
Sr1 P1 3.6456(7) . ?
Sr1 P1 3.6456(7) 2_556 ?
Ti1 O3 1.8710(19) 4_546 ?
Ti1 O3 1.8710(19) 6_566 ?
Ti1 O1 1.9631(17) 7_567 ?
Ti1 O1 1.9631(17) 1_545 ?
Ti1 O2 1.9749(17) . ?
Ti1 O2 1.9749(17) 7_557 ?
Ti1 Sr1 3.7027(7) 7_557 ?
P1 O4 1.504(2) . ?
P1 O3 1.5336(19) . ?
P1 O2 1.5506(18) . ?
P1 O1 1.5522(18) . ?
P1 Sr1 3.3057(7) 1_565 ?
P1 Sr1 3.7318(11) 5_566 ?
O1 Ti1 1.9631(17) 1_565 ?
O1 Sr1 2.6998(17) 1_565 ?
O3 Ti1 1.8710(19) 4_556 ?
O4 Sr1 2.620(2) 5_566 ?
O4 Sr1 2.741(2) 1_565 ?
